data_7014012
loop_
_publ_author_name
'Avent, Anthony G.'
'Cloke, F Geoffrey N'
'Elvidge, Benjamin R.'
'Hitchcock, Peter B.'

_publ_section_title
;
 Yttrium complexes incorporating the chelating diamides
 [ArN(CH2)xNAr]2- (Ar = C6H3-2,6-iPr2, x= 2, 3) and their unusual
 reaction with phenylsilane.
;
_journal_issue 7
_journal_name_full 'Dalton transactions (Cambridge, England : 2003)'
_journal_page_first 1083
_journal_page_last 1096
_journal_paper_doi 10.1039/b400149d
_journal_year 2004
_chemical_compound_source 'synthesis as described'
_chemical_formula_moiety 'C37 H66 N3 O1 Si2 Y1'
_chemical_formula_sum 'C37 H66 N3 O Si2 Y'
_chemical_formula_weight 714.02
_chemical_name_common
;
[Y(thf){N(SiMe3)2}{C6H3iPr2N(CH2)3NC6H3iPr2}]
;
_space_group_IT_number 4
_symmetry_cell_setting monoclinic
_symmetry_Int_Tables_number 4
_symmetry_space_group_name_Hall 'P 2yb'
_symmetry_space_group_name_H-M 'P 1 21 1'
_atom_sites_solution_hydrogens geom
_atom_sites_solution_primary direct
_atom_sites_solution_secondary difmap
_audit_conform_dict_location ftp://ftp.iucr.org/pub/cif_core.dic
_audit_conform_dict_name cif_core.dic
_audit_conform_dict_version 2.2
_audit_creation_date 2002-07-25T15:59:29-00:00
_audit_creation_method 'WinGX routine CIF_UPDATE'
_cell_angle_alpha 90
_cell_angle_beta 106.524(2)
_cell_angle_gamma 90
_cell_formula_units_Z 2
_cell_length_a 11.0609(4)
_cell_length_b 17.1207(6)
_cell_length_c 11.3288(4)
_cell_measurement_reflns_used 17233
_cell_measurement_temperature 173(2)
_cell_measurement_theta_max 23.534
_cell_measurement_theta_min 3.705
_cell_measurement_wavelength 0.71073
_cell_volume 2056.74(13)
_computing_cell_refinement 'HKL Scalepack (Otwinowski & Minor 1997)'
_computing_data_collection 'Collect (Nonius BV, 1997-2000)'
_computing_data_reduction 'HKL Denzo and Scalepack (Otwinowski & Minor 1997)'
_computing_molecular_graphics 'Ortep-3 for Windows (Farrugia, 1997)'
_computing_publication_material 'WinGX publication routines (Farrugia, 1999)'
_computing_structure_refinement 'SHELXL-97 (Sheldrick, 1997)'
_computing_structure_solution 'SHELXS-97 (Sheldrick, 1997)'
_diffrn_ambient_temperature 173(2)
_diffrn_measured_fraction_theta_full 0.959
_diffrn_measured_fraction_theta_max 0.959
_diffrn_measurement_device '95mm CCD camera on \k-goniostat'
_diffrn_measurement_device_type KappaCCD
_diffrn_measurement_method CCD
_diffrn_radiation_monochromator graphite
_diffrn_radiation_probe x-ray
_diffrn_radiation_type MoK\a
_diffrn_radiation_wavelength 0.71073
_diffrn_reflns_av_R_equivalents 0.042
_diffrn_reflns_av_unetI/netI 0.0538
_diffrn_reflns_limit_h_max 11
_diffrn_reflns_limit_h_min -12
_diffrn_reflns_limit_k_max 19
_diffrn_reflns_limit_k_min -19
_diffrn_reflns_limit_l_max 12
_diffrn_reflns_limit_l_min -10
_diffrn_reflns_number 10087
_diffrn_reflns_theta_full 23.52
_diffrn_reflns_theta_max 23.52
_diffrn_reflns_theta_min 3.75
_exptl_absorpt_coefficient_mu 1.505
_exptl_absorpt_correction_T_max 0.7371
_exptl_absorpt_correction_T_min 0.5856
_exptl_absorpt_correction_type multi-scan
_exptl_absorpt_process_details
;
[c.f. r.h. blessing, acta cryst. (1995), a51, 33-38]
;
_exptl_crystal_colour colourless
_exptl_crystal_density_diffrn 1.153
_exptl_crystal_density_method 'not measured'
_exptl_crystal_description prism
_exptl_crystal_F_000 768
_exptl_crystal_size_max 0.3
_exptl_crystal_size_mid 0.3
_exptl_crystal_size_min 0.2
_refine_diff_density_max 0.309
_refine_diff_density_min -0.329
_refine_diff_density_rms 0.046
_refine_ls_abs_structure_details 'Flack H D (1983), Acta Cryst. A39, 876-881'
_refine_ls_abs_structure_Flack -0.019(6)
_refine_ls_extinction_method none
_refine_ls_goodness_of_fit_ref 1.03
_refine_ls_hydrogen_treatment riding
_refine_ls_matrix_type full
_refine_ls_number_parameters 397
_refine_ls_number_reflns 5629
_refine_ls_number_restraints 1
_refine_ls_restrained_S_all 1.03
_refine_ls_R_factor_all 0.0497
_refine_ls_R_factor_gt 0.0418
_refine_ls_shift/su_max 0
_refine_ls_shift/su_mean 0
_refine_ls_structure_factor_coef Fsqd
_refine_ls_weighting_details 'calc w=1/[\s^2^(Fo^2^)+(0.0426P)^2^+1.7256P] where P=(Fo^2^+2Fc^2^)/3'
_refine_ls_weighting_scheme calc
_refine_ls_wR_factor_gt 0.0958
_refine_ls_wR_factor_ref 0.1009
_reflns_number_gt 5132
_reflns_number_total 5629
_reflns_threshold_expression >2sigma(I)
_cod_data_source_file b400149d.txt
_cod_data_source_block '[Y{ArN(CH2)3NAr}{N(SiMe3)2}(THF)]_[8]'
_cod_original_sg_symbol_H-M P2(1)
_cod_database_code 7014012

loop_
_symmetry_equiv_pos_as_xyz
'x, y, z'
'-x, y+1/2, -z'

loop_
_atom_site_label
_atom_site_type_symbol
_atom_site_fract_x
_atom_site_fract_y
_atom_site_fract_z
_atom_site_U_iso_or_equiv
_atom_site_adp_type
_atom_site_occupancy
_atom_site_symmetry_multiplicity
_atom_site_calc_flag
_atom_site_refinement_flags
_atom_site_disorder_assembly
_atom_site_disorder_group
Y Y 0.70574(4) 0.90229(2) 0.27573(4) 0.03447(13) Uani 1 1 d . . .
Si1 Si 0.77333(15) 0.81520(9) 0.55288(14) 0.0519(4) Uani 1 1 d . . .
Si2 Si 0.62425(13) 0.95971(9) 0.54628(12) 0.0433(3) Uani 1 1 d . . .
O O 0.5880(3) 0.7898(2) 0.2136(4) 0.0532(9) Uani 1 1 d . . .
N1 N 0.6144(4) 0.9893(2) 0.1377(4) 0.0436(10) Uani 1 1 d . . .
N2 N 0.8725(3) 0.8878(2) 0.2095(3) 0.0378(10) Uani 1 1 d . . .
N3 N 0.7017(3) 0.8970(3) 0.4749(3) 0.0414(8) Uani 1 1 d . . .
C1 C 0.6477(6) 0.9874(4) 0.0219(5) 0.0617(17) Uani 1 1 d . . .
H1A H 0.6948 1.0357 0.0161 0.074 Uiso 1 1 calc R . .
H1B H 0.5688 0.9882 -0.0467 0.074 Uiso 1 1 calc R . .
C2 C 0.7259(5) 0.9182(4) 0.0035(4) 0.0587(17) Uani 1 1 d . . .
H2A H 0.6823 0.87 0.0174 0.07 Uiso 1 1 calc R . .
H2B H 0.7263 0.9178 -0.0838 0.07 Uiso 1 1 calc R . .
C3 C 0.8604(4) 0.9136(3) 0.0822(4) 0.0450(12) Uani 1 1 d . . .
H3A H 0.9071 0.8769 0.0439 0.054 Uiso 1 1 calc R . .
H3B H 0.8998 0.9658 0.0848 0.054 Uiso 1 1 calc R . .
C4 C 0.5269(5) 1.0514(3) 0.1352(5) 0.0429(12) Uani 1 1 d . . .
C5 C 0.3959(5) 1.0386(3) 0.0895(5) 0.0425(12) Uani 1 1 d . . .
C6 C 0.3133(5) 1.0996(3) 0.0918(5) 0.0499(13) Uani 1 1 d . . .
H6 H 0.225 1.0909 0.0622 0.06 Uiso 1 1 calc R . .
C7 C 0.3569(6) 1.1722(4) 0.1361(5) 0.0624(16) Uani 1 1 d . . .
H7 H 0.299 1.2128 0.138 0.075 Uiso 1 1 calc R . .
C8 C 0.4853(6) 1.1857(3) 0.1779(5) 0.0595(16) Uani 1 1 d . . .
H8 H 0.5149 1.2362 0.2075 0.071 Uiso 1 1 calc R . .
C9 C 0.5725(6) 1.1268(3) 0.1776(5) 0.0486(14) Uani 1 1 d . . .
C10 C 0.3418(5) 0.9600(3) 0.0366(5) 0.0508(13) Uani 1 1 d . . .
H10 H 0.4119 0.9209 0.0571 0.061 Uiso 1 1 calc R . .
C11 C 0.2386(6) 0.9308(4) 0.0911(6) 0.0709(19) Uani 1 1 d . . .
H11A H 0.2072 0.8803 0.0545 0.106 Uiso 1 1 calc R . .
H11B H 0.1692 0.9686 0.0733 0.106 Uiso 1 1 calc R . .
H11C H 0.2733 0.925 0.1804 0.106 Uiso 1 1 calc R . .
C12 C 0.2879(7) 0.9624(4) -0.1033(6) 0.0764(19) Uani 1 1 d . . .
H12A H 0.2548 0.9107 -0.1333 0.115 Uiso 1 1 calc R . .
H12B H 0.3547 0.9769 -0.1404 0.115 Uiso 1 1 calc R . .
H12C H 0.2198 1.001 -0.1259 0.115 Uiso 1 1 calc R . .
C13 C 0.7141(6) 1.1435(4) 0.2266(6) 0.0635(16) Uani 1 1 d . . .
H13 H 0.7609 1.0954 0.2155 0.076 Uiso 1 1 calc R . .
C14 C 0.7514(9) 1.1635(8) 0.3615(8) 0.152(5) Uani 1 1 d . . .
H14A H 0.8424 1.1731 0.3901 0.228 Uiso 1 1 calc R . .
H14B H 0.73 1.1199 0.4079 0.228 Uiso 1 1 calc R . .
H14C H 0.7061 1.2104 0.3744 0.228 Uiso 1 1 calc R . .
C15 C 0.7519(8) 1.2100(5) 0.1537(10) 0.117(3) Uani 1 1 d . . .
H15A H 0.843 1.219 0.1847 0.176 Uiso 1 1 calc R . .
H15B H 0.7068 1.2577 0.1633 0.176 Uiso 1 1 calc R . .
H15C H 0.7302 1.1957 0.0663 0.176 Uiso 1 1 calc R . .
C16 C 0.9994(4) 0.8661(3) 0.2721(4) 0.0358(10) Uani 1 1 d . . .
C17 C 1.0478(4) 0.7935(3) 0.2476(4) 0.0384(11) Uani 1 1 d . . .
C18 C 1.1691(5) 0.7722(3) 0.3151(5) 0.0445(12) Uani 1 1 d . . .
H18 H 1.2018 0.7232 0.2996 0.053 Uiso 1 1 calc R . .
C19 C 1.2443(5) 0.8212(4) 0.4052(5) 0.0523(14) Uani 1 1 d . . .
H19 H 1.3268 0.8058 0.4509 0.063 Uiso 1 1 calc R . .
C20 C 1.1963(5) 0.8920(4) 0.4263(5) 0.0560(15) Uani 1 1 d . . .
H20 H 1.2472 0.9255 0.4873 0.067 Uiso 1 1 calc R . .
C21 C 1.0756(5) 0.9166(3) 0.3616(4) 0.0456(13) Uani 1 1 d . . .
C22 C 0.9707(4) 0.7359(3) 0.1537(4) 0.0393(11) Uani 1 1 d . . .
H22 H 0.8843 0.7582 0.1192 0.047 Uiso 1 1 calc R . .
C23 C 0.9576(6) 0.6570(3) 0.2115(6) 0.0569(14) Uani 1 1 d . . .
H23A H 0.9065 0.622 0.1484 0.085 Uiso 1 1 calc R . .
H23B H 0.9166 0.6642 0.2769 0.085 Uiso 1 1 calc R . .
H23C H 1.0414 0.6341 0.2465 0.085 Uiso 1 1 calc R . .
C24 C 1.0279(5) 0.7233(3) 0.0468(5) 0.0544(14) Uani 1 1 d . . .
H24A H 0.9756 0.6865 -0.0123 0.082 Uiso 1 1 calc R . .
H24B H 1.1134 0.7021 0.0785 0.082 Uiso 1 1 calc R . .
H24C H 1.0315 0.7733 0.0057 0.082 Uiso 1 1 calc R . .
C25 C 1.0304(6) 0.9973(3) 0.3867(6) 0.0596(16) Uani 1 1 d . . .
H25 H 0.9374 0.999 0.3463 0.072 Uiso 1 1 calc R . .
C26 C 1.0893(9) 1.0597(4) 0.3259(9) 0.103(3) Uani 1 1 d . . .
H26A H 1.0733 1.0476 0.2383 0.154 Uiso 1 1 calc R . .
H26B H 1.1805 1.0614 0.3653 0.154 Uiso 1 1 calc R . .
H26C H 1.0523 1.1106 0.3349 0.154 Uiso 1 1 calc R . .
C27 C 1.0497(10) 1.0145(5) 0.5196(8) 0.108(3) Uani 1 1 d . . .
H27A H 1.0183 1.067 0.5285 0.162 Uiso 1 1 calc R . .
H27B H 1.1398 1.0116 0.5632 0.162 Uiso 1 1 calc R . .
H27C H 1.0037 0.9761 0.5544 0.162 Uiso 1 1 calc R . .
C28 C 0.8800(7) 0.7709(3) 0.4698(6) 0.0693(18) Uani 1 1 d . . .
H28A H 0.8318 0.7593 0.3847 0.104 Uiso 1 1 calc R . .
H28B H 0.9161 0.7224 0.5112 0.104 Uiso 1 1 calc R . .
H28C H 0.948 0.8076 0.47 0.104 Uiso 1 1 calc R . .
C29 C 0.8752(7) 0.8339(5) 0.7121(6) 0.081(2) Uani 1 1 d . . .
H29A H 0.9354 0.8756 0.7103 0.122 Uiso 1 1 calc R . .
H29B H 0.9212 0.7862 0.7453 0.122 Uiso 1 1 calc R . .
H29C H 0.8225 0.8498 0.7643 0.122 Uiso 1 1 calc R . .
C30 C 0.6595(7) 0.7352(4) 0.5620(6) 0.0736(18) Uani 1 1 d . . .
H30A H 0.6047 0.7238 0.4793 0.11 Uiso 1 1 calc R . .
H30B H 0.6079 0.7521 0.6148 0.11 Uiso 1 1 calc R . .
H30C H 0.7066 0.6881 0.5968 0.11 Uiso 1 1 calc R . .
C31 C 0.7373(6) 1.0297(4) 0.6480(6) 0.0660(17) Uani 1 1 d . . .
H31A H 0.8023 1.0004 0.7089 0.099 Uiso 1 1 calc R . .
H31B H 0.6917 1.0635 0.6905 0.099 Uiso 1 1 calc R . .
H31C H 0.7772 1.0617 0.5979 0.099 Uiso 1 1 calc R . .
C32 C 0.5399(5) 0.9121(4) 0.6498(4) 0.0568(14) Uani 1 1 d . . .
H32A H 0.6002 0.8817 0.7133 0.085 Uiso 1 1 calc R . .
H32B H 0.474 0.8775 0.6011 0.085 Uiso 1 1 calc R . .
H32C H 0.5016 0.9524 0.689 0.085 Uiso 1 1 calc R . .
C33 C 0.4992(5) 1.0152(3) 0.4308(5) 0.0590(15) Uani 1 1 d . . .
H33A H 0.5368 1.0421 0.3735 0.088 Uiso 1 1 calc R . .
H33B H 0.461 1.0536 0.4734 0.088 Uiso 1 1 calc R . .
H33C H 0.4342 0.9789 0.385 0.088 Uiso 1 1 calc R . .
C34 C 0.6121(9) 0.7232(6) 0.1478(10) 0.136(5) Uani 1 1 d . . .
H34A H 0.7041 0.7151 0.1643 0.163 Uiso 1 1 calc R . .
H34B H 0.5748 0.7306 0.0581 0.163 Uiso 1 1 calc R . .
C35 C 0.5557(9) 0.6570(5) 0.1896(12) 0.123(4) Uani 1 1 d . . .
H35A H 0.6174 0.6309 0.2592 0.147 Uiso 1 1 calc R . .
H35B H 0.5252 0.6187 0.1223 0.147 Uiso 1 1 calc R . .
C36 C 0.4490(7) 0.6890(4) 0.2294(8) 0.081(2) Uani 1 1 d . . .
H36A H 0.3676 0.6746 0.17 0.097 Uiso 1 1 calc R . .
H36B H 0.4507 0.6685 0.3116 0.097 Uiso 1 1 calc R . .
C37 C 0.4658(6) 0.7753(3) 0.2338(7) 0.0697(18) Uani 1 1 d . . .
H37A H 0.3979 0.8008 0.1689 0.084 Uiso 1 1 calc R . .
H37B H 0.464 0.796 0.3149 0.084 Uiso 1 1 calc R . .

loop_
_atom_site_aniso_label
_atom_site_aniso_U_11
_atom_site_aniso_U_22
_atom_site_aniso_U_33
_atom_site_aniso_U_23
_atom_site_aniso_U_13
_atom_site_aniso_U_12
Y 0.0316(2) 0.0426(2) 0.0334(2) -0.0013(3) 0.01593(16) 0.0014(3)
Si1 0.0603(10) 0.0606(9) 0.0416(8) 0.0079(7) 0.0256(7) 0.0103(8)
Si2 0.0390(8) 0.0561(9) 0.0373(8) -0.0104(6) 0.0151(6) -0.0010(6)
O 0.049(2) 0.055(2) 0.067(2) -0.0153(19) 0.0342(19) -0.0147(17)
N1 0.041(2) 0.058(3) 0.034(2) 0.0016(19) 0.0153(19) 0.009(2)
N2 0.0330(19) 0.045(3) 0.039(2) -0.0007(18) 0.0162(16) 0.0029(18)
N3 0.047(2) 0.046(2) 0.0356(19) -0.007(2) 0.0191(16) -0.003(2)
C1 0.058(4) 0.100(5) 0.030(3) 0.014(3) 0.016(3) 0.032(3)
C2 0.049(3) 0.095(5) 0.035(3) -0.003(3) 0.015(2) 0.016(3)
C3 0.047(3) 0.050(3) 0.045(3) 0.003(3) 0.024(2) 0.011(3)
C4 0.047(3) 0.051(3) 0.036(3) 0.006(2) 0.021(2) 0.006(2)
C5 0.037(3) 0.054(3) 0.041(3) 0.009(2) 0.018(2) 0.007(2)
C6 0.041(3) 0.060(3) 0.052(3) 0.009(3) 0.018(3) 0.007(3)
C7 0.073(4) 0.061(4) 0.061(4) 0.000(3) 0.032(3) 0.021(3)
C8 0.081(5) 0.055(4) 0.051(4) -0.004(3) 0.031(3) 0.001(3)
C9 0.049(3) 0.061(4) 0.041(3) -0.002(3) 0.021(3) 0.002(3)
C10 0.042(3) 0.049(3) 0.064(4) 0.015(3) 0.019(3) 0.008(2)
C11 0.046(3) 0.081(5) 0.088(5) 0.010(3) 0.023(3) -0.008(3)
C12 0.104(5) 0.057(4) 0.069(4) -0.005(3) 0.025(4) -0.008(4)
C13 0.057(4) 0.077(4) 0.063(4) -0.013(3) 0.028(3) -0.018(3)
C14 0.090(6) 0.297(14) 0.071(6) -0.057(7) 0.026(5) -0.084(8)
C15 0.087(6) 0.121(7) 0.156(9) 0.022(6) 0.055(6) -0.029(5)
C16 0.028(2) 0.044(3) 0.039(3) 0.000(2) 0.016(2) -0.004(2)
C17 0.033(3) 0.048(3) 0.037(3) 0.002(2) 0.015(2) -0.004(2)
C18 0.033(3) 0.056(3) 0.046(3) 0.006(2) 0.015(2) 0.005(2)
C19 0.033(3) 0.070(4) 0.049(3) 0.001(3) 0.003(2) -0.001(3)
C20 0.038(3) 0.081(4) 0.047(3) -0.012(3) 0.009(2) -0.015(3)
C21 0.044(3) 0.050(4) 0.046(3) -0.007(2) 0.018(2) -0.007(2)
C22 0.034(3) 0.042(3) 0.045(3) -0.001(2) 0.016(2) 0.001(2)
C23 0.054(3) 0.051(3) 0.067(4) -0.004(3) 0.019(3) -0.002(3)
C24 0.050(3) 0.065(4) 0.052(3) -0.013(3) 0.019(3) -0.003(3)
C25 0.051(3) 0.062(4) 0.070(4) -0.028(3) 0.025(3) -0.013(3)
C26 0.139(8) 0.054(4) 0.140(8) -0.009(4) 0.081(7) -0.001(5)
C27 0.149(8) 0.096(6) 0.094(6) -0.037(5) 0.059(6) 0.004(5)
C28 0.094(5) 0.063(4) 0.067(4) 0.024(3) 0.049(4) 0.031(3)
C29 0.071(4) 0.118(6) 0.051(4) 0.013(4) 0.012(3) 0.032(4)
C30 0.097(5) 0.063(4) 0.072(4) 0.018(3) 0.040(4) 0.003(4)
C31 0.066(4) 0.061(4) 0.072(4) -0.026(3) 0.022(3) -0.005(3)
C32 0.045(3) 0.087(4) 0.040(3) -0.003(3) 0.014(2) 0.003(3)
C33 0.048(3) 0.067(4) 0.066(4) 0.003(3) 0.024(3) 0.005(3)
C34 0.103(7) 0.159(9) 0.183(10) -0.129(8) 0.100(7) -0.065(6)
C35 0.094(7) 0.063(5) 0.227(12) -0.059(6) 0.072(7) -0.013(5)
C36 0.065(4) 0.071(4) 0.114(6) -0.013(4) 0.036(4) -0.018(3)
C37 0.046(3) 0.059(4) 0.121(6) 0.004(4) 0.051(4) 0.000(3)

loop_
_atom_type_symbol
_atom_type_description
_atom_type_scat_dispersion_real
_atom_type_scat_dispersion_imag
_atom_type_scat_source
C C 0.0033 0.0016 'International Tables Vol C Tables 4.2.6.8 and 6.1.1.4'
H H 0 0 'International Tables Vol C Tables 4.2.6.8 and 6.1.1.4'
N N 0.0061 0.0033 'International Tables Vol C Tables 4.2.6.8 and 6.1.1.4'
O O 0.0106 0.006 'International Tables Vol C Tables 4.2.6.8 and 6.1.1.4'
Si Si 0.0817 0.0704 'International Tables Vol C Tables 4.2.6.8 and 6.1.1.4'
Y Y -2.7962 3.5667 'International Tables Vol C Tables 4.2.6.8 and 6.1.1.4'

loop_
_geom_angle_atom_site_label_1
_geom_angle_atom_site_label_2
_geom_angle_atom_site_label_3
_geom_angle
_geom_angle_site_symmetry_1
_geom_angle_site_symmetry_3
_geom_angle_publ_flag
N1 Y N2 95.43(14) . . ?
N1 Y N3 127.00(16) . . ?
N2 Y N3 126.24(13) . . ?
N1 Y O 104.09(15) . . ?
N2 Y O 104.87(13) . . ?
N3 Y O 95.74(15) . . ?
N3 Si1 C28 109.7(2) . . ?
N3 Si1 C29 114.8(3) . . ?
C28 Si1 C29 105.3(3) . . ?
N3 Si1 C30 113.7(3) . . ?
C28 Si1 C30 105.1(3) . . ?
C29 Si1 C30 107.6(3) . . ?
N3 Si2 C33 111.0(2) . . ?
N3 Si2 C31 110.8(2) . . ?
C33 Si2 C31 109.7(3) . . ?
N3 Si2 C32 115.2(3) . . ?
C33 Si2 C32 104.9(3) . . ?
C31 Si2 C32 104.8(3) . . ?
C34 O C37 105.5(5) . . ?
C34 O Y 130.5(4) . . ?
C37 O Y 124.0(3) . . ?
C4 N1 C1 110.0(4) . . ?
C4 N1 Y 133.7(3) . . ?
C1 N1 Y 116.3(3) . . ?
C16 N2 C3 111.4(3) . . ?
C16 N2 Y 131.4(3) . . ?
C3 N2 Y 116.6(3) . . ?
Si2 N3 Si1 119.1(2) . . ?
Si2 N3 Y 126.7(2) . . ?
Si1 N3 Y 113.9(2) . . ?
N1 C1 C2 116.2(4) . . ?
C3 C2 C1 117.7(5) . . ?
N2 C3 C2 113.2(4) . . ?
C5 C4 C9 119.6(5) . . ?
C5 C4 N1 120.6(5) . . ?
C9 C4 N1 119.8(5) . . ?
C6 C5 C4 119.2(5) . . ?
C6 C5 C10 118.9(5) . . ?
C4 C5 C10 121.9(4) . . ?
C7 C6 C5 121.4(5) . . ?
C6 C7 C8 119.7(5) . . ?
C7 C8 C9 121.3(6) . . ?
C8 C9 C4 118.7(6) . . ?
C8 C9 C13 120.0(5) . . ?
C4 C9 C13 121.3(5) . . ?
C5 C10 C11 112.6(5) . . ?
C5 C10 C12 112.2(4) . . ?
C11 C10 C12 108.2(5) . . ?
C14 C13 C9 111.5(5) . . ?
C14 C13 C15 109.9(7) . . ?
C9 C13 C15 110.5(6) . . ?
C17 C16 C21 119.8(4) . . ?
C17 C16 N2 120.3(4) . . ?
C21 C16 N2 119.8(4) . . ?
C18 C17 C16 118.9(4) . . ?
C18 C17 C22 118.4(4) . . ?
C16 C17 C22 122.7(4) . . ?
C17 C18 C19 121.7(5) . . ?
C20 C19 C18 118.6(5) . . ?
C19 C20 C21 122.4(5) . . ?
C20 C21 C16 118.6(5) . . ?
C20 C21 C25 119.5(5) . . ?
C16 C21 C25 121.9(5) . . ?
C17 C22 C23 112.1(4) . . ?
C17 C22 C24 111.6(4) . . ?
C23 C22 C24 109.0(4) . . ?
C27 C25 C26 111.3(6) . . ?
C27 C25 C21 114.1(6) . . ?
C26 C25 C21 110.4(5) . . ?
O C34 C35 107.1(6) . . ?
C34 C35 C36 105.5(7) . . ?
C37 C36 C35 105.9(6) . . ?
O C37 C36 106.0(5) . . ?

loop_
_geom_bond_atom_site_label_1
_geom_bond_atom_site_label_2
_geom_bond_distance
_geom_bond_site_symmetry_2
_geom_bond_publ_flag
Y N1 2.188(4) . ?
Y N2 2.194(3) . ?
Y N3 2.272(3) . ?
Y O 2.320(3) . ?
Si1 N3 1.723(5) . ?
Si1 C28 1.866(6) . ?
Si1 C29 1.862(7) . ?
Si1 C30 1.883(7) . ?
Si2 N3 1.713(4) . ?
Si2 C33 1.870(6) . ?
Si2 C31 1.873(6) . ?
Si2 C32 1.879(5) . ?
O C34 1.428(8) . ?
O C37 1.455(6) . ?
N1 C4 1.433(6) . ?
N1 C1 1.460(6) . ?
N2 C16 1.430(6) . ?
N2 C3 1.477(6) . ?
C1 C2 1.516(8) . ?
C2 C3 1.503(7) . ?
C4 C5 1.411(7) . ?
C4 C9 1.418(8) . ?
C5 C6 1.392(7) . ?
C5 C10 1.525(8) . ?
C6 C7 1.375(8) . ?
C7 C8 1.383(8) . ?
C8 C9 1.396(8) . ?
C9 C13 1.533(8) . ?
C10 C11 1.527(8) . ?
C10 C12 1.527(8) . ?
C13 C14 1.505(10) . ?
C13 C15 1.533(10) . ?
C16 C17 1.412(7) . ?
C16 C21 1.413(7) . ?
C17 C18 1.391(7) . ?
C17 C22 1.522(7) . ?
C18 C19 1.398(8) . ?
C19 C20 1.371(8) . ?
C20 C21 1.393(7) . ?
C21 C25 1.524(7) . ?
C22 C23 1.527(7) . ?
C22 C24 1.533(7) . ?
C25 C27 1.488(9) . ?
C25 C26 1.515(9) . ?
C34 C35 1.437(13) . ?
C35 C36 1.482(10) . ?
C36 C37 1.489(8) . ?
